data_4349069
loop_
_publ_author_name
'Huang, Jing-Jing'
'Zhang, Xiao'
'Huo, Qi-Sheng'
'Yu, Jie-Hui'
'Xu, Ji-Qing'

_publ_section_title
;
 3,5-Bis((4&#x2032;-carboxylbenzyl)oxy)benzoilate-based coordination
 polymers: their synthesis, structural characterization, and sensing
 properties
;
_journal_issue 3
_journal_name_full 'Inorganic Chemistry Frontiers'
_journal_page_first 406
_journal_paper_doi 10.1039/C5QI00241A
_journal_volume 3
_journal_year 2016
_chemical_formula_sum 'C59 H58 Mn2 N2 O16'
_chemical_formula_weight 1160.95
_space_group_IT_number 15
_space_group_name_Hall '-C 2yc'
_space_group_name_H-M_alt 'C 1 2/c 1'
_symmetry_cell_setting monoclinic
_symmetry_space_group_name_H-M 'C 1 2/c 1'
_atom_sites_solution_hydrogens geom
_atom_sites_solution_primary direct
_atom_sites_solution_secondary difmap
_audit_creation_method SHELXL-97
_audit_update_record
;
2015-04-15 deposited with the CCDC.
2015-12-28 downloaded from the CCDC.
;
_cell_angle_alpha 90.00
_cell_angle_beta 102.64(3)
_cell_angle_gamma 90.00
_cell_formula_units_Z 4
_cell_length_a 15.338(3)
_cell_length_b 22.100(4)
_cell_length_c 16.425(3)
_cell_measurement_temperature 293(2)
_cell_volume 5432.6(19)
_computing_cell_refinement Process-auto
_computing_data_collection Process-auto
_computing_data_reduction Process-auto
_computing_publication_material 'Bruker SHELXTL'
_computing_structure_refinement 'SHELXL-97 (Sheldrick, 1997)'
_computing_structure_solution 'SHELXS-97 (Sheldrick, 1990)'
_diffrn_ambient_temperature 293(2)
_diffrn_detector_area_resol_mean 10.0
_diffrn_measured_fraction_theta_full 0.996
_diffrn_measured_fraction_theta_max 0.996
_diffrn_measurement_device_type 'Rigaku RAXIS-RAPID'
_diffrn_measurement_method omega-scan
_diffrn_radiation_monochromator graphite
_diffrn_radiation_source 'fine-focus sealed tube'
_diffrn_radiation_type MoK\a
_diffrn_radiation_wavelength 0.71073
_diffrn_reflns_av_R_equivalents 0.0512
_diffrn_reflns_av_sigmaI/netI 0.0506
_diffrn_reflns_limit_h_max 19
_diffrn_reflns_limit_h_min -18
_diffrn_reflns_limit_k_max 28
_diffrn_reflns_limit_k_min -28
_diffrn_reflns_limit_l_max 21
_diffrn_reflns_limit_l_min -21
_diffrn_reflns_number 22151
_diffrn_reflns_theta_full 27.47
_diffrn_reflns_theta_max 27.47
_diffrn_reflns_theta_min 3.08
_diffrn_standards_decay_% 0
_diffrn_standards_interval_count 0
_diffrn_standards_interval_time 0
_diffrn_standards_number 0
_exptl_absorpt_coefficient_mu 0.539
_exptl_absorpt_correction_T_max 0.942
_exptl_absorpt_correction_T_min 0.932
_exptl_absorpt_correction_type empirical
_exptl_absorpt_process_details Process-auto
_exptl_crystal_colour colorless
_exptl_crystal_density_diffrn 1.419
_exptl_crystal_density_method 'not measured'
_exptl_crystal_description block
_exptl_crystal_F_000 2416
_exptl_crystal_size_max 0.13
_exptl_crystal_size_mid 0.11
_exptl_crystal_size_min 0.11
_refine_diff_density_max 0.843
_refine_diff_density_min -0.499
_refine_diff_density_rms 0.075
_refine_ls_extinction_method none
_refine_ls_goodness_of_fit_ref 1.050
_refine_ls_hydrogen_treatment constr
_refine_ls_matrix_type full
_refine_ls_number_parameters 357
_refine_ls_number_reflns 6199
_refine_ls_number_restraints 0
_refine_ls_restrained_S_all 1.050
_refine_ls_R_factor_all 0.0846
_refine_ls_R_factor_gt 0.0560
_refine_ls_shift/su_max 0.002
_refine_ls_shift/su_mean 0.000
_refine_ls_structure_factor_coef Fsqd
_refine_ls_weighting_details 'calc w=1/[\s^2^(Fo^2^)+(0.0936P)^2^+3.2476P] where P=(Fo^2^+2Fc^2^)/3'
_refine_ls_weighting_scheme calc
_refine_ls_wR_factor_gt 0.1474
_refine_ls_wR_factor_ref 0.1674
_reflns_number_gt 4384
_reflns_number_total 6199
_reflns_threshold_expression >2sigma(I)
_cod_data_source_file c5qi00241a2.cif
_cod_data_source_block 3
_cod_original_sg_symbol_H-M c2/c
_cod_database_code 4349069

loop_
_symmetry_equiv_pos_as_xyz
'x, y, z'
'-x, y, -z+1/2'
'x+1/2, y+1/2, z'
'-x+1/2, y+1/2, -z+1/2'
'-x, -y, -z'
'x, -y, z-1/2'
'-x+1/2, -y+1/2, -z'
'x+1/2, -y+1/2, z-1/2'

loop_
_atom_site_label
_atom_site_type_symbol
_atom_site_fract_x
_atom_site_fract_y
_atom_site_fract_z
_atom_site_U_iso_or_equiv
_atom_site_adp_type
_atom_site_occupancy
_atom_site_symmetry_multiplicity
_atom_site_calc_flag
_atom_site_refinement_flags
Mn1 Mn 1.45457(3) 0.491778(18) -0.36409(3) 0.03040(15) Uani 1 1 d .
O1 O 1.3705(3) 0.55813(12) -0.3300(3) 0.1017(14) Uani 1 1 d .
O2 O 1.2335(4) 0.5387(3) -0.3977(3) 0.174(3) Uani 1 1 d .
O3 O 0.62427(18) 0.57487(11) 0.31838(16) 0.0582(7) Uani 1 1 d .
O4 O 0.57584(16) 0.55111(12) 0.18423(17) 0.0584(7) Uani 1 1 d .
O5 O 1.00971(19) 0.93654(10) 0.08083(16) 0.0571(7) Uani 1 1 d .
O6 O 1.07965(14) 0.94096(9) -0.02346(12) 0.0385(5) Uani 1 1 d .
O7 O 1.09680(16) 0.71739(9) -0.10214(15) 0.0486(6) Uani 1 1 d .
O8 O 0.92675(18) 0.71720(10) 0.10070(17) 0.0566(7) Uani 1 1 d .
N1 N 1.2419(2) 0.46160(14) -0.51419(18) 0.0503(7) Uani 1 1 d .
H1A H 1.2363 0.4880 -0.4739 0.080 Uiso 1 1 calc R
H10 H 1.2920 0.4399 -0.4958 0.080 Uiso 1 1 calc R
C1 C 1.1668(3) 0.6324(2) -0.3184(3) 0.0709(12) Uani 1 1 d .
H1B H 1.1307 0.6152 -0.3655 0.085 Uiso 1 1 calc R
C2 C 1.1315(3) 0.6755(2) -0.2748(3) 0.0624(11) Uani 1 1 d .
H2A H 1.0725 0.6879 -0.2930 0.075 Uiso 1 1 calc R
C3 C 1.1848(2) 0.70053(14) -0.20275(19) 0.0389(7) Uani 1 1 d .
C4 C 1.2722(2) 0.68246(14) -0.17720(19) 0.0406(7) Uani 1 1 d .
H4A H 1.3078 0.6991 -0.1293 0.049 Uiso 1 1 calc R
C5 C 1.3077(2) 0.63916(14) -0.2227(2) 0.0459(8) Uani 1 1 d .
H5A H 1.3670 0.6271 -0.2052 0.055 Uiso 1 1 calc R
C6 C 1.2546(3) 0.61420(15) -0.2940(2) 0.0500(9) Uani 1 1 d .
C7 C 0.7364(3) 0.68813(18) 0.1192(2) 0.0585(10) Uani 1 1 d .
H7A H 0.7253 0.7047 0.0659 0.070 Uiso 1 1 calc R
C8 C 0.6755(2) 0.64750(18) 0.1399(2) 0.0508(9) Uani 1 1 d .
H8A H 0.6245 0.6368 0.1005 0.061 Uiso 1 1 calc R
C9 C 0.69091(19) 0.62316(13) 0.21909(18) 0.0347(6) Uani 1 1 d .
C10 C 0.7667(2) 0.63936(15) 0.27608(18) 0.0415(7) Uani 1 1 d .
H10A H 0.7773 0.6234 0.3297 0.050 Uiso 1 1 calc R
C11 C 0.8278(2) 0.67936(16) 0.2547(2) 0.0456(8) Uani 1 1 d .
H11A H 0.8794 0.6895 0.2937 0.055 Uiso 1 1 calc R
C12 C 0.8123(2) 0.70418(14) 0.1757(2) 0.0413(7) Uani 1 1 d .
C13 C 1.0139(2) 0.72092(14) 0.0010(2) 0.0442(8) Uani 1 1 d .
H13A H 1.0087 0.6791 -0.0033 0.053 Uiso 1 1 calc R
C14 C 0.9746(2) 0.75231(13) 0.05711(19) 0.0388(7) Uani 1 1 d .
C15 C 0.98415(19) 0.81454(12) 0.06572(17) 0.0331(6) Uani 1 1 d .
H15A H 0.9591 0.8353 0.1042 0.040 Uiso 1 1 calc R
C16 C 1.03173(18) 0.84533(12) 0.01591(16) 0.0283(5) Uani 1 1 d .
C17 C 1.07017(18) 0.81508(12) -0.04204(17) 0.0303(6) Uani 1 1 d .
H17A H 1.1013 0.8363 -0.0756 0.036 Uiso 1 1 calc R
C18 C 1.0610(2) 0.75260(13) -0.04854(18) 0.0362(7) Uani 1 1 d .
C19 C 1.2913(4) 0.5665(2) -0.3438(3) 0.0758(14) Uani 1 1 d .
C20 C 0.6242(2) 0.57962(13) 0.2420(2) 0.0401(7) Uani 1 1 d .
C21 C 1.03976(18) 0.91296(12) 0.02480(16) 0.0296(6) Uani 1 1 d .
C22 C 1.1471(2) 0.74803(14) -0.1540(2) 0.0478(8) Uani 1 1 d .
H22A H 1.1952 0.7713 -0.1199 0.057 Uiso 1 1 calc R
H22B H 1.1087 0.7755 -0.1919 0.057 Uiso 1 1 calc R
C23 C 0.8765(3) 0.74896(15) 0.1516(2) 0.0544(10) Uani 1 1 d .
H23A H 0.8440 0.7824 0.1207 0.065 Uiso 1 1 calc R
H23B H 0.9163 0.7650 0.2011 0.065 Uiso 1 1 calc R
C24 C 1.1656(3) 0.5308(3) -0.6219(4) 0.0956(18) Uani 1 1 d .
H24A H 1.1708 0.5512 -0.6729 0.115 Uiso 1 1 calc R
H24B H 1.1601 0.5616 -0.5812 0.115 Uiso 1 1 calc R
C25 C 1.0807(3) 0.49223(19) -0.6395(3) 0.0631(10) Uani 1 1 d .
H25A H 1.0852 0.4635 -0.6838 0.076 Uiso 1 1 calc R
C26 C 1.0798(3) 0.4560(3) -0.5605(3) 0.0802(14) Uani 1 1 d .
H26A H 1.0721 0.4835 -0.5167 0.096 Uiso 1 1 calc R
H26B H 1.0292 0.4286 -0.5714 0.096 Uiso 1 1 calc R
C27 C 1.1635(3) 0.4203(2) -0.5310(3) 0.0776(13) Uani 1 1 d .
H27A H 1.1602 0.3985 -0.4805 0.093 Uiso 1 1 calc R
H27B H 1.1701 0.3910 -0.5732 0.093 Uiso 1 1 calc R
C28 C 1.2495(3) 0.4952(3) -0.5897(4) 0.101(2) Uani 1 1 d .
H28A H 1.2592 0.4671 -0.6322 0.122 Uiso 1 1 calc R
H28B H 1.3003 0.5224 -0.5767 0.122 Uiso 1 1 calc R
C29 C 0.9992(3) 0.5301(3) -0.6696(3) 0.0864(15) Uani 1 1 d .
H29A H 0.9932 0.5582 -0.6257 0.104 Uiso 1 1 calc R
H29B H 0.9471 0.5040 -0.6799 0.104 Uiso 1 1 calc R
C30 C 1.0000 0.5666(4) -0.7500 0.099(2) Uani 1 2 d S

loop_
_atom_site_aniso_label
_atom_site_aniso_U_11
_atom_site_aniso_U_22
_atom_site_aniso_U_33
_atom_site_aniso_U_23
_atom_site_aniso_U_13
_atom_site_aniso_U_12
Mn1 0.0378(3) 0.0236(2) 0.0374(2) 0.00397(16) 0.0248(2) 0.00430(17)
O1 0.130(3) 0.0402(15) 0.180(4) 0.0037(19) 0.131(3) 0.0156(17)
O2 0.197(5) 0.160(5) 0.146(4) -0.116(4) -0.004(4) 0.066(4)
O3 0.0819(18) 0.0459(14) 0.0637(14) -0.0025(12) 0.0527(14) -0.0190(13)
O4 0.0432(13) 0.0573(16) 0.0799(17) -0.0148(14) 0.0245(13) -0.0177(12)
O5 0.0929(19) 0.0264(11) 0.0698(15) -0.0048(11) 0.0567(15) 0.0031(12)
O6 0.0498(12) 0.0297(11) 0.0414(11) 0.0050(8) 0.0216(10) -0.0075(9)
O7 0.0697(15) 0.0273(11) 0.0658(14) -0.0070(10) 0.0521(13) -0.0008(10)
O8 0.0795(17) 0.0277(11) 0.0852(17) -0.0029(11) 0.0671(15) -0.0087(11)
N1 0.0493(16) 0.0543(18) 0.0505(16) -0.0109(13) 0.0174(14) 0.0059(14)
C1 0.070(3) 0.077(3) 0.063(2) -0.034(2) 0.008(2) 0.003(2)
C2 0.043(2) 0.071(3) 0.074(3) -0.018(2) 0.014(2) 0.0083(18)
C3 0.0482(17) 0.0335(15) 0.0441(16) -0.0029(13) 0.0296(15) 0.0023(13)
C4 0.0505(18) 0.0361(16) 0.0375(15) -0.0039(12) 0.0145(14) 0.0032(14)
C5 0.0509(19) 0.0368(17) 0.0589(19) 0.0056(15) 0.0316(17) 0.0109(14)
C6 0.075(2) 0.0383(17) 0.0476(17) -0.0120(14) 0.0364(18) 0.0028(16)
C7 0.065(2) 0.066(2) 0.0490(19) 0.0241(18) 0.0245(19) -0.007(2)
C8 0.0375(17) 0.069(2) 0.0445(17) 0.0118(16) 0.0052(15) -0.0067(16)
C9 0.0369(15) 0.0344(15) 0.0395(14) -0.0003(12) 0.0229(13) -0.0049(12)
C10 0.0499(19) 0.0477(18) 0.0313(14) 0.0027(12) 0.0185(14) -0.0102(14)
C11 0.0450(18) 0.0491(19) 0.0471(17) -0.0077(14) 0.0198(16) -0.0160(15)
C12 0.0470(18) 0.0353(16) 0.0518(17) 0.0019(13) 0.0332(16) -0.0054(13)
C13 0.060(2) 0.0236(14) 0.062(2) -0.0046(13) 0.0406(18) -0.0050(13)
C14 0.0479(17) 0.0277(14) 0.0513(17) 0.0018(12) 0.0336(15) -0.0039(12)
C15 0.0401(15) 0.0278(14) 0.0391(14) -0.0017(11) 0.0260(13) 0.0002(11)
C16 0.0302(13) 0.0264(13) 0.0319(13) 0.0007(10) 0.0148(11) 0.0005(10)
C17 0.0329(14) 0.0276(14) 0.0363(13) 0.0013(11) 0.0205(12) 0.0004(11)
C18 0.0457(16) 0.0277(14) 0.0439(15) -0.0040(12) 0.0289(14) 0.0019(12)
C19 0.119(4) 0.053(2) 0.069(3) -0.015(2) 0.050(3) 0.021(3)
C20 0.0403(17) 0.0301(15) 0.0585(18) -0.0037(14) 0.0295(16) -0.0041(12)
C21 0.0320(14) 0.0258(13) 0.0339(13) 0.0003(11) 0.0137(12) 0.0000(11)
C22 0.062(2) 0.0335(16) 0.062(2) -0.0014(14) 0.0438(18) 0.0030(15)
C23 0.071(2) 0.0368(17) 0.074(2) -0.0073(16) 0.058(2) -0.0129(16)
C24 0.057(3) 0.092(4) 0.129(4) 0.047(3) 0.001(3) -0.017(3)
C25 0.058(2) 0.061(3) 0.073(3) -0.005(2) 0.019(2) 0.0004(19)
C26 0.053(2) 0.100(4) 0.089(3) 0.011(3) 0.018(2) -0.022(2)
C27 0.086(3) 0.060(3) 0.078(3) 0.005(2) -0.001(3) -0.023(2)
C28 0.054(3) 0.143(6) 0.112(4) 0.060(4) 0.029(3) 0.006(3)
C29 0.058(3) 0.103(4) 0.093(3) -0.028(3) 0.005(3) 0.004(3)
C30 0.093(6) 0.095(6) 0.098(5) 0.000 -0.003(5) 0.000

loop_
_atom_type_symbol
_atom_type_description
_atom_type_scat_dispersion_real
_atom_type_scat_dispersion_imag
_atom_type_scat_source
C C 0.0033 0.0016 'International Tables Vol C Tables 4.2.6.8 and 6.1.1.4'
H H 0.0000 0.0000 'International Tables Vol C Tables 4.2.6.8 and 6.1.1.4'
N N 0.0061 0.0033 'International Tables Vol C Tables 4.2.6.8 and 6.1.1.4'
O O 0.0106 0.0060 'International Tables Vol C Tables 4.2.6.8 and 6.1.1.4'
Mn Mn 0.3368 0.7283 'International Tables Vol C Tables 4.2.6.8 and 6.1.1.4'

loop_
_geom_angle_atom_site_label_1
_geom_angle_atom_site_label_2
_geom_angle_atom_site_label_3
_geom_angle
_geom_angle_site_symmetry_1
_geom_angle_site_symmetry_3
O4 Mn1 O5 95.59(11) 6_665 8_565
O4 Mn1 O1 139.66(15) 6_665 .
O5 Mn1 O1 85.21(10) 8_565 .
O4 Mn1 O6 96.93(10) 6_665 4_744
O5 Mn1 O6 94.05(9) 8_565 4_744
O1 Mn1 O6 123.30(15) . 4_744
O4 Mn1 O3 94.53(11) 6_665 5_765
O5 Mn1 O3 169.82(11) 8_565 5_765
O1 Mn1 O3 87.73(11) . 5_765
O6 Mn1 O3 83.71(9) 4_744 5_765
C19 O1 Mn1 135.2(3) . .
C20 O3 Mn1 122.0(2) . 5_765
C20 O4 Mn1 149.0(2) . 6_466
C21 O5 Mn1 153.7(2) . 8_466
C21 O6 Mn1 137.9(2) . 4_754
C18 O7 C22 117.0(2) . .
C14 O8 C23 116.3(2) . .
C28 N1 C27 111.3(4) . .
C2 C1 C6 121.6(4) . .
C1 C2 C3 119.5(4) . .
C4 C3 C2 119.7(3) . .
C4 C3 C22 120.1(3) . .
C2 C3 C22 120.2(3) . .
C3 C4 C5 120.3(3) . .
C6 C5 C4 119.9(3) . .
C1 C6 C5 119.0(3) . .
C1 C6 C19 120.1(4) . .
C5 C6 C19 120.9(4) . .
C12 C7 C8 121.3(3) . .
C9 C8 C7 119.8(3) . .
C10 C9 C8 119.1(3) . .
C10 C9 C20 121.0(3) . .
C8 C9 C20 119.9(3) . .
C9 C10 C11 120.8(3) . .
C12 C11 C10 120.2(3) . .
C7 C12 C11 118.8(3) . .
C7 C12 C23 120.0(3) . .
C11 C12 C23 121.2(3) . .
C18 C13 C14 119.5(3) . .
O8 C14 C15 124.3(2) . .
O8 C14 C13 115.0(3) . .
C15 C14 C13 120.7(2) . .
C14 C15 C16 118.9(2) . .
C15 C16 C17 121.5(3) . .
C15 C16 C21 118.2(2) . .
C17 C16 C21 120.3(2) . .
C18 C17 C16 118.5(2) . .
O7 C18 C17 124.3(2) . .
O7 C18 C13 114.9(3) . .
C17 C18 C13 120.8(2) . .
O1 C19 O2 125.6(4) . .
O1 C19 C6 119.1(5) . .
O2 C19 C6 115.4(5) . .
O4 C20 O3 126.1(3) . .
O4 C20 C9 117.2(3) . .
O3 C20 C9 116.7(3) . .
O5 C21 O6 125.0(3) . .
O5 C21 C16 117.2(2) . .
O6 C21 C16 117.8(2) . .
O7 C22 C3 107.7(2) . .
O8 C23 C12 107.2(3) . .
C28 C24 C25 113.7(4) . .
C29 C25 C26 114.4(4) . .
C29 C25 C24 111.4(4) . .
C26 C25 C24 107.3(4) . .
C27 C26 C25 112.7(4) . .
N1 C27 C26 109.8(4) . .
N1 C28 C24 109.9(4) . .
C25 C29 C30 114.3(4) . .
C29 C30 C29 117.3(7) . 2_753

loop_
_geom_bond_atom_site_label_1
_geom_bond_atom_site_label_2
_geom_bond_distance
_geom_bond_site_symmetry_2
Mn1 O4 2.084(2) 6_665
Mn1 O5 2.093(2) 8_565
Mn1 O1 2.107(3) .
Mn1 O6 2.127(2) 4_744
Mn1 O3 2.143(2) 5_765
O1 C19 1.201(6) .
O2 C19 1.267(7) .
O3 C20 1.258(4) .
O3 Mn1 2.143(2) 5_765
O4 C20 1.241(4) .
O4 Mn1 2.084(2) 6_466
O5 C21 1.231(3) .
O5 Mn1 2.093(2) 8_466
O6 C21 1.264(3) .
O6 Mn1 2.127(2) 4_754
O7 C18 1.376(3) .
O7 C22 1.438(3) .
O8 C14 1.372(3) .
O8 C23 1.437(3) .
N1 C28 1.471(5) .
N1 C27 1.486(5) .
C1 C2 1.371(5) .
C1 C6 1.378(6) .
C2 C3 1.397(5) .
C3 C4 1.372(4) .
C3 C22 1.510(4) .
C4 C5 1.397(4) .
C5 C6 1.386(5) .
C6 C19 1.516(4) .
C7 C12 1.368(5) .
C7 C8 1.390(5) .
C8 C9 1.379(4) .
C9 C10 1.371(5) .
C9 C20 1.511(4) .
C10 C11 1.389(4) .
C11 C12 1.380(5) .
C12 C23 1.509(4) .
C13 C18 1.390(4) .
C13 C14 1.391(4) .
C14 C15 1.387(4) .
C15 C16 1.388(3) .
C16 C17 1.395(3) .
C16 C21 1.504(4) .
C17 C18 1.390(4) .
C24 C28 1.503(7) .
C24 C25 1.530(6) .
C25 C29 1.496(6) .
C25 C26 1.527(6) .
C26 C27 1.494(7) .
C29 C30 1.550(7) .
C30 C29 1.550(7) 2_753
